data_7018643
loop_
_publ_author_name
'Sickerman, Nathaniel S.'
'Park, Young Jun'
'Ng, Gary K.-Y.'
'Bates, Jefferson E.'
'Hilkert, Mark'
'Ziller, Joseph W.'
'Furche, Filipp'
'Borovik, A. S.'

_publ_section_title
;
 Synthesis, structure, and physical properties for a series of trigonal
 bipyramidal M(II)-Cl complexes with intramolecular hydrogen bonds.
;
_journal_issue 15
_journal_name_full 'Dalton transactions (Cambridge, England : 2003)'
_journal_page_first 4358
_journal_page_last 4364
_journal_paper_doi 10.1039/c2dt12244h
_journal_volume 41
_journal_year 2012
_chemical_formula_sum 'C39 H47 B Cl Mn N7 O3'
_chemical_formula_weight 763.04
_chemical_name_systematic
;
?
;
_space_group_IT_number 2
_symmetry_cell_setting triclinic
_symmetry_space_group_name_Hall '-P 1'
_symmetry_space_group_name_H-M 'P -1'
_atom_sites_solution_hydrogens mixed
_atom_sites_solution_primary direct
_atom_sites_solution_secondary difmap
_audit_creation_method SHELXTL
_cell_angle_alpha 71.1510(10)
_cell_angle_beta 85.2050(10)
_cell_angle_gamma 80.7250(10)
_cell_formula_units_Z 2
_cell_length_a 9.8790(5)
_cell_length_b 13.2995(7)
_cell_length_c 15.3116(8)
_cell_measurement_reflns_used 9917
_cell_measurement_temperature 153(2)
_cell_measurement_theta_max 28.28
_cell_measurement_theta_min 2.46
_cell_volume 1877.88(17)
_computing_cell_refinement 'Bruker SMART APEX2/SAINT'
_computing_data_collection 'Bruker SMART APEX2'
_computing_data_reduction 'Bruker SAINT'
_computing_molecular_graphics 'Bruker SHELXTL'
_computing_publication_material 'Bruker SHELXTL'
_computing_structure_refinement 'Bruker SHELXTL'
_computing_structure_solution 'Bruker SHELXTL'
_diffrn_ambient_temperature 153(2)
_diffrn_measured_fraction_theta_full 0.987
_diffrn_measured_fraction_theta_max 0.987
_diffrn_measurement_device_type 'Bruker SMART APEX II CCD'
_diffrn_measurement_method 'phi and omega'
_diffrn_radiation_monochromator graphite
_diffrn_radiation_source 'fine-focus sealed tube'
_diffrn_radiation_type MoK\a
_diffrn_radiation_wavelength 0.71073
_diffrn_reflns_av_R_equivalents 0.0197
_diffrn_reflns_av_sigmaI/netI 0.0241
_diffrn_reflns_limit_h_max 12
_diffrn_reflns_limit_h_min -12
_diffrn_reflns_limit_k_max 17
_diffrn_reflns_limit_k_min -16
_diffrn_reflns_limit_l_max 19
_diffrn_reflns_limit_l_min -19
_diffrn_reflns_number 21352
_diffrn_reflns_theta_full 27.10
_diffrn_reflns_theta_max 27.10
_diffrn_reflns_theta_min 1.41
_exptl_absorpt_coefficient_mu 0.470
_exptl_absorpt_correction_T_max 0.9501
_exptl_absorpt_correction_T_min 0.8679
_exptl_absorpt_correction_type multi-scan
_exptl_absorpt_process_details 'Bruker SADABS'
_exptl_crystal_colour colourless
_exptl_crystal_density_diffrn 1.349
_exptl_crystal_density_method 'not measured'
_exptl_crystal_description prism
_exptl_crystal_F_000 802
_exptl_crystal_size_max 0.31
_exptl_crystal_size_mid 0.14
_exptl_crystal_size_min 0.11
_refine_diff_density_max 0.825
_refine_diff_density_min -0.500
_refine_diff_density_rms 0.052
_refine_ls_extinction_method none
_refine_ls_goodness_of_fit_ref 1.041
_refine_ls_hydrogen_treatment mixed
_refine_ls_matrix_type full
_refine_ls_number_parameters 649
_refine_ls_number_reflns 8194
_refine_ls_number_restraints 0
_refine_ls_restrained_S_all 1.041
_refine_ls_R_factor_all 0.0432
_refine_ls_R_factor_gt 0.0363
_refine_ls_shift/su_max 0.000
_refine_ls_shift/su_mean 0.000
_refine_ls_structure_factor_coef Fsqd
_refine_ls_weighting_details 'calc w=1/[\s^2^(Fo^2^)+(0.0469P)^2^+1.1764P] where P=(Fo^2^+2Fc^2^)/3'
_refine_ls_weighting_scheme calc
_refine_ls_wR_factor_gt 0.0922
_refine_ls_wR_factor_ref 0.0965
_reflns_number_gt 7118
_reflns_number_total 8194
_reflns_threshold_expression >2sigma(I)
_cod_data_source_file c2dt12244h.txt
_cod_data_source_block asb95
_cod_depositor_comments
;
The following automatic conversions were performed:

'_symmetry_cell_setting' value 'Triclinic' changed to 'triclinic'
according to /home/saulius/struct/CIF-dictionaries/cif_core.dic
dictionary named 'cif_core.dic' version 2.4.1 from 2010-06-29.

Automatic conversion script
Id: cif_fix_values 1715 2011-07-08 13:25:40Z adriana 
;
_cod_original_sg_symbol_H-M P-1
_cod_database_code 7018643

loop_
_symmetry_equiv_pos_as_xyz
'x, y, z'
'-x, -y, -z'

loop_
_atom_site_label
_atom_site_type_symbol
_atom_site_fract_x
_atom_site_fract_y
_atom_site_fract_z
_atom_site_U_iso_or_equiv
_atom_site_adp_type
_atom_site_occupancy
_atom_site_symmetry_multiplicity
_atom_site_calc_flag
_atom_site_refinement_flags
Mn1 Mn -0.05030(2) 0.270877(19) 0.225998(16) 0.01732(8) Uani 1 1 d .
Cl1 Cl 0.05879(5) 0.41829(3) 0.11793(3) 0.02734(11) Uani 1 1 d .
N1 N -0.14773(14) 0.13386(11) 0.33316(10) 0.0199(3) Uani 1 1 d .
N2 N -0.01186(15) 0.14436(11) 0.16355(10) 0.0206(3) Uani 1 1 d .
N3 N -0.26615(15) 0.33490(12) 0.21740(10) 0.0235(3) Uani 1 1 d .
N4 N 0.04573(14) 0.25936(11) 0.35192(9) 0.0190(3) Uani 1 1 d .
N5 N 0.11072(16) 0.22567(13) 0.02759(10) 0.0245(3) Uani 1 1 d .
N6 N -0.27570(18) 0.48280(12) 0.08103(11) 0.0282(3) Uani 1 1 d .
N7 N 0.14736(17) 0.41659(13) 0.31701(12) 0.0279(3) Uani 1 1 d .
O1 O 0.06510(13) 0.06103(10) 0.05399(9) 0.0269(3) Uani 1 1 d .
O2 O -0.46042(13) 0.45954(10) 0.17358(9) 0.0296(3) Uani 1 1 d .
O3 O 0.20308(12) 0.28311(10) 0.44436(8) 0.0239(3) Uani 1 1 d .
C1 C -0.0856(2) 0.03308(14) 0.31579(12) 0.0246(4) Uani 1 1 d .
C2 C -0.0731(2) 0.04656(14) 0.21311(12) 0.0262(4) Uani 1 1 d .
C3 C 0.05098(17) 0.14504(13) 0.08631(12) 0.0210(3) Uani 1 1 d .
C4 C 0.1928(3) 0.18997(19) -0.04165(17) 0.0441(6) Uani 1 1 d .
H4A H 0.2911 0.1730 -0.0266 0.053 Uiso 1 1 calc R
H4B H 0.1821 0.2444 -0.1034 0.053 Uiso 1 1 calc R
C5 C 0.1344(2) 0.09133(17) -0.03689(14) 0.0329(4) Uani 1 1 d .
C6 C -0.29707(19) 0.15616(15) 0.32032(14) 0.0273(4) Uani 1 1 d .
C7 C -0.34808(19) 0.27595(16) 0.29702(14) 0.0292(4) Uani 1 1 d .
C8 C -0.32844(18) 0.42073(14) 0.16034(13) 0.0237(4) Uani 1 1 d .
C9 C -0.3641(2) 0.58512(16) 0.04724(16) 0.0344(4) Uani 1 1 d .
C10 C -0.4986(2) 0.55666(16) 0.09600(14) 0.0326(4) Uani 1 1 d .
C11 C -0.11374(18) 0.13366(14) 0.42536(12) 0.0216(3) Uani 1 1 d .
C12 C 0.03177(18) 0.15653(14) 0.42445(12) 0.0219(3) Uani 1 1 d .
C13 C 0.12731(17) 0.31685(13) 0.36847(11) 0.0199(3) Uani 1 1 d .
C14 C 0.2621(2) 0.44965(17) 0.34988(14) 0.0304(4) Uani 1 1 d .
C15 C 0.2710(3) 0.37118(18) 0.44713(15) 0.0373(5) Uani 1 1 d .
H5 H 0.114(2) 0.2786(18) 0.0395(15) 0.026(6) Uiso 1 1 d .
H7 H 0.127(2) 0.4383(19) 0.2637(17) 0.036(6) Uiso 1 1 d .
H6 H -0.188(3) 0.477(2) 0.0739(19) 0.056(8) Uiso 1 1 d .
H1A H -0.139(2) -0.0234(18) 0.3460(15) 0.033(6) Uiso 1 1 d .
H1B H 0.007(2) 0.0126(15) 0.3393(13) 0.020(5) Uiso 1 1 d .
H2A H -0.017(2) -0.0149(18) 0.2043(14) 0.028(5) Uiso 1 1 d .
H2B H -0.164(2) 0.0514(16) 0.1877(14) 0.024(5) Uiso 1 1 d .
H5A H 0.062(3) 0.103(2) -0.0810(18) 0.046(7) Uiso 1 1 d .
H5B H 0.199(3) 0.033(2) -0.0411(16) 0.041(6) Uiso 1 1 d .
H6A H -0.346(2) 0.1167(17) 0.3749(15) 0.028(5) Uiso 1 1 d .
H6B H -0.316(2) 0.1325(16) 0.2693(14) 0.024(5) Uiso 1 1 d .
H7A H -0.444(2) 0.2873(18) 0.2836(15) 0.035(6) Uiso 1 1 d .
H7B H -0.339(2) 0.3025(17) 0.3504(15) 0.029(5) Uiso 1 1 d .
H9A H -0.369(2) 0.6066(19) -0.0199(17) 0.040(6) Uiso 1 1 d .
H9B H -0.331(2) 0.6375(18) 0.0683(15) 0.034(6) Uiso 1 1 d .
H10A H -0.550(2) 0.6050(19) 0.1236(16) 0.039(6) Uiso 1 1 d .
H10B H -0.560(2) 0.5385(17) 0.0595(15) 0.031(6) Uiso 1 1 d .
H11A H -0.127(2) 0.0653(17) 0.4725(14) 0.025(5) Uiso 1 1 d .
H11B H -0.177(2) 0.1885(16) 0.4417(14) 0.023(5) Uiso 1 1 d .
H12A H 0.048(2) 0.1607(16) 0.4823(15) 0.025(5) Uiso 1 1 d .
H12B H 0.095(2) 0.1010(16) 0.4147(13) 0.021(5) Uiso 1 1 d .
H14A H 0.242(2) 0.5216(19) 0.3484(15) 0.034(6) Uiso 1 1 d .
H14B H 0.343(3) 0.4422(19) 0.3137(17) 0.040(6) Uiso 1 1 d .
H15A H 0.362(3) 0.339(2) 0.4667(19) 0.059(8) Uiso 1 1 d .
H15B H 0.221(3) 0.402(2) 0.4919(18) 0.046(7) Uiso 1 1 d .
B1 B 0.40609(19) 0.80421(15) 0.26848(13) 0.0184(4) Uani 1 1 d .
C16 C 0.35555(17) 0.80174(13) 0.16939(11) 0.0207(3) Uani 1 1 d .
C17 C 0.24774(19) 0.74974(15) 0.15834(13) 0.0270(4) Uani 1 1 d .
C18 C 0.2164(2) 0.74388(17) 0.07288(14) 0.0335(4) Uani 1 1 d .
C19 C 0.2920(2) 0.79032(17) -0.00548(14) 0.0359(5) Uani 1 1 d .
C20 C 0.3979(2) 0.84349(16) 0.00159(14) 0.0343(5) Uani 1 1 d .
C21 C 0.4281(2) 0.84860(15) 0.08736(13) 0.0273(4) Uani 1 1 d .
C22 C 0.32290(16) 0.73043(13) 0.35730(11) 0.0183(3) Uani 1 1 d .
C23 C 0.17906(17) 0.74840(14) 0.36524(12) 0.0219(3) Uani 1 1 d .
C24 C 0.10417(18) 0.68848(15) 0.43895(12) 0.0242(4) Uani 1 1 d .
C25 C 0.17153(19) 0.60902(14) 0.51163(12) 0.0242(4) Uani 1 1 d .
C26 C 0.31389(19) 0.59137(14) 0.50831(12) 0.0228(3) Uani 1 1 d .
C27 C 0.38690(17) 0.64986(13) 0.43218(11) 0.0199(3) Uani 1 1 d .
C28 C 0.57089(16) 0.75687(13) 0.27320(11) 0.0188(3) Uani 1 1 d .
C29 C 0.61545(17) 0.65260(14) 0.26899(11) 0.0200(3) Uani 1 1 d .
C30 C 0.75247(18) 0.60657(14) 0.27420(12) 0.0221(3) Uani 1 1 d .
C31 C 0.85234(18) 0.66425(15) 0.28388(13) 0.0252(4) Uani 1 1 d .
C32 C 0.81298(18) 0.76794(15) 0.28683(13) 0.0258(4) Uani 1 1 d .
C33 C 0.67512(18) 0.81313(14) 0.28139(12) 0.0221(3) Uani 1 1 d .
C34 C 0.38186(16) 0.92619(13) 0.27728(12) 0.0205(3) Uani 1 1 d .
C35 C 0.34991(19) 1.02051(15) 0.20448(14) 0.0273(4) Uani 1 1 d .
C36 C 0.3375(2) 1.12210(16) 0.21470(16) 0.0332(4) Uani 1 1 d .
C37 C 0.35563(18) 1.13242(16) 0.29970(16) 0.0324(4) Uani 1 1 d .
C38 C 0.3850(2) 1.04077(17) 0.37425(15) 0.0322(4) Uani 1 1 d .
C39 C 0.39776(19) 0.94030(15) 0.36288(13) 0.0276(4) Uani 1 1 d .
H17A H 0.190(2) 0.7158(18) 0.2135(16) 0.033(6) Uiso 1 1 d .
H18A H 0.138(3) 0.702(2) 0.0695(17) 0.047(7) Uiso 1 1 d .
H19A H 0.276(2) 0.7843(19) -0.0650(17) 0.041(6) Uiso 1 1 d .
H20A H 0.453(2) 0.8750(19) -0.0489(17) 0.039(6) Uiso 1 1 d .
H21A H 0.499(2) 0.8822(16) 0.0917(14) 0.022(5) Uiso 1 1 d .
H23A H 0.132(2) 0.8052(17) 0.3167(14) 0.025(5) Uiso 1 1 d .
H24A H 0.009(2) 0.7021(16) 0.4399(14) 0.027(5) Uiso 1 1 d .
H25A H 0.121(2) 0.5690(17) 0.5599(15) 0.032(6) Uiso 1 1 d .
H26A H 0.361(2) 0.5405(17) 0.5557(14) 0.026(5) Uiso 1 1 d .
H27A H 0.484(2) 0.6345(14) 0.4314(12) 0.014(4) Uiso 1 1 d .
H29A H 0.547(2) 0.6099(15) 0.2637(13) 0.018(5) Uiso 1 1 d .
H30A H 0.777(2) 0.5367(17) 0.2698(14) 0.027(5) Uiso 1 1 d .
H31A H 0.944(2) 0.6345(17) 0.2887(14) 0.029(5) Uiso 1 1 d .
H32A H 0.881(2) 0.8057(17) 0.2942(14) 0.029(5) Uiso 1 1 d .
H33A H 0.6515(19) 0.8822(16) 0.2861(13) 0.018(5) Uiso 1 1 d .
H35A H 0.335(2) 1.0159(17) 0.1463(15) 0.029(5) Uiso 1 1 d .
H36A H 0.313(3) 1.183(2) 0.1630(17) 0.045(7) Uiso 1 1 d .
H37A H 0.348(2) 1.2008(18) 0.3063(15) 0.034(6) Uiso 1 1 d .
H38A H 0.396(2) 1.0461(19) 0.4315(17) 0.042(6) Uiso 1 1 d .
H39A H 0.423(2) 0.8754(18) 0.4156(16) 0.034(6) Uiso 1 1 d .

loop_
_atom_site_aniso_label
_atom_site_aniso_U_11
_atom_site_aniso_U_22
_atom_site_aniso_U_33
_atom_site_aniso_U_23
_atom_site_aniso_U_13
_atom_site_aniso_U_12
Mn1 0.01958(13) 0.01501(13) 0.01688(13) -0.00396(9) -0.00215(9) -0.00250(9)
Cl1 0.0347(2) 0.0239(2) 0.0226(2) -0.00431(17) 0.00041(17) -0.00867(17)
N1 0.0213(7) 0.0189(7) 0.0200(7) -0.0053(5) -0.0036(5) -0.0043(5)
N2 0.0250(7) 0.0169(7) 0.0201(7) -0.0049(5) -0.0030(6) -0.0042(5)
N3 0.0219(7) 0.0209(7) 0.0262(8) -0.0051(6) -0.0041(6) -0.0021(6)
N4 0.0207(7) 0.0175(7) 0.0184(7) -0.0046(5) -0.0012(5) -0.0032(5)
N5 0.0298(8) 0.0232(8) 0.0234(8) -0.0106(6) 0.0020(6) -0.0065(6)
N6 0.0298(9) 0.0212(8) 0.0293(8) -0.0029(6) -0.0059(7) 0.0012(6)
N7 0.0361(9) 0.0249(8) 0.0256(8) -0.0066(7) -0.0053(7) -0.0125(7)
O1 0.0317(7) 0.0264(6) 0.0284(7) -0.0163(5) 0.0025(5) -0.0067(5)
O2 0.0243(6) 0.0259(7) 0.0372(7) -0.0107(6) -0.0072(5) 0.0054(5)
O3 0.0239(6) 0.0271(6) 0.0237(6) -0.0098(5) -0.0055(5) -0.0063(5)
C1 0.0355(10) 0.0165(8) 0.0218(8) -0.0046(7) -0.0031(7) -0.0053(7)
C2 0.0386(11) 0.0180(8) 0.0233(9) -0.0062(7) -0.0033(8) -0.0070(7)
C3 0.0202(8) 0.0202(8) 0.0242(8) -0.0090(7) -0.0070(6) 0.0005(6)
C4 0.0512(14) 0.0494(13) 0.0451(13) -0.0305(11) 0.0237(11) -0.0256(11)
C5 0.0391(11) 0.0358(11) 0.0300(10) -0.0191(9) 0.0069(8) -0.0093(9)
C6 0.0236(9) 0.0274(9) 0.0295(10) -0.0040(8) -0.0039(7) -0.0087(7)
C7 0.0193(9) 0.0306(10) 0.0340(10) -0.0056(8) 0.0002(7) -0.0030(7)
C8 0.0241(9) 0.0214(8) 0.0300(9) -0.0136(7) -0.0068(7) -0.0012(7)
C9 0.0397(11) 0.0206(9) 0.0408(12) -0.0062(8) -0.0141(9) 0.0011(8)
C10 0.0377(11) 0.0253(9) 0.0354(11) -0.0140(8) -0.0157(9) 0.0103(8)
C11 0.0258(9) 0.0200(8) 0.0182(8) -0.0040(7) 0.0002(6) -0.0058(7)
C12 0.0271(9) 0.0190(8) 0.0187(8) -0.0036(7) -0.0048(7) -0.0033(7)
C13 0.0195(8) 0.0220(8) 0.0192(8) -0.0094(7) 0.0004(6) -0.0004(6)
C14 0.0328(10) 0.0326(11) 0.0326(10) -0.0149(8) 0.0014(8) -0.0159(8)
C15 0.0447(13) 0.0391(12) 0.0358(11) -0.0134(9) -0.0074(10) -0.0214(10)
B1 0.0166(8) 0.0187(9) 0.0194(9) -0.0054(7) -0.0021(7) -0.0019(7)
C16 0.0196(8) 0.0190(8) 0.0214(8) -0.0062(6) -0.0046(6) 0.0051(6)
C17 0.0218(9) 0.0319(10) 0.0295(10) -0.0135(8) -0.0056(7) 0.0009(7)
C18 0.0266(10) 0.0402(11) 0.0378(11) -0.0193(9) -0.0135(8) 0.0052(8)
C19 0.0411(12) 0.0386(11) 0.0268(10) -0.0141(9) -0.0164(8) 0.0138(9)
C20 0.0436(12) 0.0308(10) 0.0213(9) -0.0045(8) -0.0015(8) 0.0074(9)
C21 0.0298(10) 0.0244(9) 0.0254(9) -0.0064(7) -0.0012(7) 0.0001(7)
C22 0.0191(8) 0.0186(8) 0.0200(8) -0.0091(6) -0.0020(6) -0.0039(6)
C23 0.0206(8) 0.0238(8) 0.0211(8) -0.0078(7) -0.0024(6) -0.0004(7)
C24 0.0195(8) 0.0315(9) 0.0250(9) -0.0140(7) 0.0025(7) -0.0039(7)
C25 0.0286(9) 0.0243(9) 0.0207(8) -0.0088(7) 0.0058(7) -0.0071(7)
C26 0.0286(9) 0.0206(8) 0.0187(8) -0.0065(7) -0.0022(7) -0.0007(7)
C27 0.0189(8) 0.0214(8) 0.0212(8) -0.0090(7) -0.0035(6) -0.0016(6)
C28 0.0178(8) 0.0207(8) 0.0165(8) -0.0039(6) -0.0009(6) -0.0021(6)
C29 0.0200(8) 0.0219(8) 0.0181(8) -0.0052(6) -0.0018(6) -0.0045(6)
C30 0.0242(9) 0.0205(8) 0.0197(8) -0.0052(7) -0.0008(6) 0.0000(7)
C31 0.0169(8) 0.0293(9) 0.0272(9) -0.0078(7) -0.0018(7) 0.0011(7)
C32 0.0191(8) 0.0280(9) 0.0314(10) -0.0090(8) -0.0031(7) -0.0060(7)
C33 0.0211(8) 0.0195(8) 0.0257(9) -0.0070(7) -0.0013(7) -0.0029(6)
C34 0.0141(7) 0.0220(8) 0.0263(8) -0.0094(7) 0.0001(6) -0.0021(6)
C35 0.0245(9) 0.0241(9) 0.0334(10) -0.0095(8) -0.0063(7) -0.0002(7)
C36 0.0262(10) 0.0214(9) 0.0503(12) -0.0095(9) -0.0078(9) 0.0010(7)
C37 0.0174(8) 0.0278(10) 0.0596(13) -0.0254(10) 0.0033(8) -0.0033(7)
C38 0.0271(10) 0.0397(11) 0.0398(11) -0.0255(9) 0.0076(8) -0.0110(8)
C39 0.0277(9) 0.0283(10) 0.0286(10) -0.0114(8) 0.0029(7) -0.0058(7)

loop_
_atom_type_symbol
_atom_type_description
_atom_type_scat_dispersion_real
_atom_type_scat_dispersion_imag
_atom_type_scat_source
C C 0.0033 0.0016 'International Tables Vol C Tables 4.2.6.8 and 6.1.1.4'
H H 0.0000 0.0000 'International Tables Vol C Tables 4.2.6.8 and 6.1.1.4'
B B 0.0013 0.0007 'International Tables Vol C Tables 4.2.6.8 and 6.1.1.4'
N N 0.0061 0.0033 'International Tables Vol C Tables 4.2.6.8 and 6.1.1.4'
O O 0.0106 0.0060 'International Tables Vol C Tables 4.2.6.8 and 6.1.1.4'
Cl Cl 0.1484 0.1585 'International Tables Vol C Tables 4.2.6.8 and 6.1.1.4'
Mn Mn 0.3368 0.7283 'International Tables Vol C Tables 4.2.6.8 and 6.1.1.4'

loop_
_geom_angle_atom_site_label_1
_geom_angle_atom_site_label_2
_geom_angle_atom_site_label_3
_geom_angle
N2 Mn1 N3 108.88(6)
N2 Mn1 N4 122.35(5)
N3 Mn1 N4 115.78(5)
N2 Mn1 N1 77.45(5)
N3 Mn1 N1 78.12(5)
N4 Mn1 N1 78.07(5)
N2 Mn1 Cl1 104.46(4)
N3 Mn1 Cl1 102.97(4)
N4 Mn1 Cl1 99.17(4)
N1 Mn1 Cl1 177.23(4)
C6 N1 C11 111.59(14)
C6 N1 C1 112.12(14)
C11 N1 C1 111.08(13)
C6 N1 Mn1 107.67(10)
C11 N1 Mn1 107.09(10)
C1 N1 Mn1 106.99(10)
C3 N2 C2 115.52(15)
C3 N2 Mn1 128.67(12)
C2 N2 Mn1 115.68(11)
C8 N3 C7 117.05(15)
C8 N3 Mn1 130.07(13)
C7 N3 Mn1 112.41(11)
C13 N4 C12 116.11(14)
C13 N4 Mn1 131.40(11)
C12 N4 Mn1 111.50(10)
C3 N5 C4 110.50(16)
C8 N6 C9 110.57(17)
C13 N7 C14 111.09(16)
C3 O1 C5 108.19(14)
C8 O2 C10 108.44(15)
C13 O3 C15 108.46(14)
N1 C1 C2 111.61(14)
N2 C2 C1 109.62(14)
N2 C3 N5 126.64(16)
N2 C3 O1 122.75(16)
N5 C3 O1 110.61(15)
N5 C4 C5 101.95(16)
O1 C5 C4 104.22(15)
N1 C6 C7 110.86(15)
N3 C7 C6 108.93(15)
N3 C8 N6 126.79(17)
N3 C8 O2 122.64(17)
N6 C8 O2 110.56(15)
N6 C9 C10 100.90(16)
O2 C10 C9 104.74(15)
N1 C11 C12 110.57(14)
N4 C12 C11 108.37(13)
N4 C13 N7 126.84(16)
N4 C13 O3 122.58(15)
N7 C13 O3 110.56(15)
N7 C14 C15 100.20(15)
O3 C15 C14 104.81(15)
C22 B1 C28 109.78(13)
C22 B1 C16 112.21(13)
C28 B1 C16 106.30(13)
C22 B1 C34 106.19(13)
C28 B1 C34 109.90(13)
C16 B1 C34 112.49(13)
C21 C16 C17 114.55(16)
C21 C16 B1 119.60(15)
C17 C16 B1 125.72(15)
C18 C17 C16 122.92(19)
C19 C18 C17 120.18(19)
C18 C19 C20 119.09(18)
C19 C20 C21 120.1(2)
C20 C21 C16 123.15(19)
C27 C22 C23 114.85(15)
C27 C22 B1 124.06(14)
C23 C22 B1 121.01(14)
C24 C23 C22 123.18(16)
C23 C24 C25 120.11(16)
C26 C25 C24 118.59(16)
C25 C26 C27 120.33(16)
C26 C27 C22 122.84(16)
C33 C28 C29 115.28(15)
C33 C28 B1 124.91(15)
C29 C28 B1 119.81(14)
C30 C29 C28 123.06(16)
C31 C30 C29 119.89(16)
C32 C31 C30 118.87(16)
C31 C32 C33 120.59(17)
C32 C33 C28 122.29(16)
C35 C34 C39 115.31(16)
C35 C34 B1 125.01(16)
C39 C34 B1 119.65(15)
C34 C35 C36 122.67(19)
C37 C36 C35 120.16(19)
C36 C37 C38 119.05(18)
C37 C38 C39 120.11(19)
C38 C39 C34 122.67(18)

loop_
_geom_bond_atom_site_label_1
_geom_bond_atom_site_label_2
_geom_bond_distance
Mn1 N2 2.1593(14)
Mn1 N3 2.1630(15)
Mn1 N4 2.1700(14)
Mn1 N1 2.3040(14)
Mn1 Cl1 2.4556(5)
N1 C6 1.474(2)
N1 C11 1.477(2)
N1 C1 1.477(2)
N2 C3 1.287(2)
N2 C2 1.474(2)
N3 C8 1.290(2)
N3 C7 1.476(2)
N4 C13 1.287(2)
N4 C12 1.475(2)
N5 C3 1.341(2)
N5 C4 1.437(3)
N6 C8 1.346(2)
N6 C9 1.456(2)
N7 C13 1.343(2)
N7 C14 1.459(2)
O1 C3 1.345(2)
O1 C5 1.461(2)
O2 C8 1.347(2)
O2 C10 1.466(2)
O3 C13 1.346(2)
O3 C15 1.454(2)
C1 C2 1.520(2)
C4 C5 1.495(3)
C6 C7 1.524(3)
C9 C10 1.510(3)
C11 C12 1.515(2)
C14 C15 1.517(3)
B1 C22 1.643(2)
B1 C28 1.647(2)
B1 C16 1.648(2)
B1 C34 1.649(2)
C16 C21 1.403(3)
C16 C17 1.409(3)
C17 C18 1.398(3)
C18 C19 1.378(3)
C19 C20 1.383(3)
C20 C21 1.396(3)
C22 C27 1.404(2)
C22 C23 1.404(2)
C23 C24 1.388(2)
C24 C25 1.391(3)
C25 C26 1.387(3)
C26 C27 1.392(2)
C28 C33 1.402(2)
C28 C29 1.406(2)
C29 C30 1.390(2)
C30 C31 1.388(3)
C31 C32 1.385(3)
C32 C33 1.395(2)
C34 C35 1.394(2)
C34 C39 1.407(3)
C35 C36 1.395(3)
C36 C37 1.381(3)
C37 C38 1.384(3)
C38 C39 1.387(3)

loop_
_geom_torsion_atom_site_label_1
_geom_torsion_atom_site_label_2
_geom_torsion_atom_site_label_3
_geom_torsion_atom_site_label_4
_geom_torsion
N2 Mn1 N1 C6 -100.43(12)
N3 Mn1 N1 C6 12.26(11)
N4 Mn1 N1 C6 132.17(12)
Cl1 Mn1 N1 C6 125.7(8)
N2 Mn1 N1 C11 139.44(11)
N3 Mn1 N1 C11 -107.87(11)
N4 Mn1 N1 C11 12.04(10)
Cl1 Mn1 N1 C11 5.6(9)
N2 Mn1 N1 C1 20.27(10)
N3 Mn1 N1 C1 132.95(11)
N4 Mn1 N1 C1 -107.13(11)
Cl1 Mn1 N1 C1 -113.6(8)
N3 Mn1 N2 C3 108.05(15)
N4 Mn1 N2 C3 -112.41(14)
N1 Mn1 N2 C3 -179.35(15)
Cl1 Mn1 N2 C3 -1.42(15)
N3 Mn1 N2 C2 -67.75(13)
N4 Mn1 N2 C2 71.78(13)
N1 Mn1 N2 C2 4.85(12)
Cl1 Mn1 N2 C2 -177.22(11)
N2 Mn1 N3 C8 -100.23(16)
N4 Mn1 N3 C8 117.28(16)
N1 Mn1 N3 C8 -172.37(17)
Cl1 Mn1 N3 C8 10.24(16)
N2 Mn1 N3 C7 88.07(13)
N4 Mn1 N3 C7 -54.42(13)
N1 Mn1 N3 C7 15.93(12)
Cl1 Mn1 N3 C7 -161.46(11)
N2 Mn1 N4 C13 118.54(15)
N3 Mn1 N4 C13 -104.45(15)
N1 Mn1 N4 C13 -174.83(16)
Cl1 Mn1 N4 C13 4.85(15)
N2 Mn1 N4 C12 -49.38(13)
N3 Mn1 N4 C12 87.63(12)
N1 Mn1 N4 C12 17.25(11)
Cl1 Mn1 N4 C12 -163.07(10)
C6 N1 C1 C2 75.49(19)
C11 N1 C1 C2 -158.89(15)
Mn1 N1 C1 C2 -42.33(17)
C3 N2 C2 C1 154.88(16)
Mn1 N2 C2 C1 -28.75(18)
N1 C1 C2 N2 47.9(2)
C2 N2 C3 N5 177.70(16)
Mn1 N2 C3 N5 1.9(3)
C2 N2 C3 O1 -2.5(2)
Mn1 N2 C3 O1 -178.28(11)
C4 N5 C3 N2 168.80(19)
C4 N5 C3 O1 -11.0(2)
C5 O1 C3 N2 176.90(17)
C5 O1 C3 N5 -3.24(19)
C3 N5 C4 C5 19.7(2)
C3 O1 C5 C4 15.3(2)
N5 C4 C5 O1 -20.4(2)
C11 N1 C6 C7 79.35(18)
C1 N1 C6 C7 -155.31(15)
Mn1 N1 C6 C7 -37.89(18)
C8 N3 C7 C6 146.01(16)
Mn1 N3 C7 C6 -41.12(18)
N1 C6 C7 N3 53.3(2)
C7 N3 C8 N6 -176.00(17)
Mn1 N3 C8 N6 12.6(3)
C7 N3 C8 O2 3.2(2)
Mn1 N3 C8 O2 -168.15(12)
C9 N6 C8 N3 -166.18(18)
C9 N6 C8 O2 14.5(2)
C10 O2 C8 N3 -179.60(16)
C10 O2 C8 N6 -0.25(19)
C8 N6 C9 C10 -21.4(2)
C8 O2 C10 C9 -13.14(19)
N6 C9 C10 O2 19.97(19)
C6 N1 C11 C12 -156.72(14)
C1 N1 C11 C12 77.37(17)
Mn1 N1 C11 C12 -39.13(15)
C13 N4 C12 C11 146.48(15)
Mn1 N4 C12 C11 -43.59(16)
N1 C11 C12 N4 55.99(18)
C12 N4 C13 N7 -173.81(17)
Mn1 N4 C13 N7 18.7(3)
C12 N4 C13 O3 4.3(2)
Mn1 N4 C13 O3 -163.21(11)
C14 N7 C13 N4 -171.43(17)
C14 N7 C13 O3 10.3(2)
C15 O3 C13 N4 -173.56(17)
C15 O3 C13 N7 4.8(2)
C13 N7 C14 C15 -19.7(2)
C13 O3 C15 C14 -17.0(2)
N7 C14 C15 O3 21.2(2)
C22 B1 C16 C21 -171.56(14)
C28 B1 C16 C21 -51.55(19)
C34 B1 C16 C21 68.77(19)
C22 B1 C16 C17 4.2(2)
C28 B1 C16 C17 124.17(17)
C34 B1 C16 C17 -115.50(18)
C21 C16 C17 C18 0.8(3)
B1 C16 C17 C18 -175.10(17)
C16 C17 C18 C19 -0.1(3)
C17 C18 C19 C20 -0.6(3)
C18 C19 C20 C21 0.7(3)
C19 C20 C21 C16 0.0(3)
C17 C16 C21 C20 -0.7(3)
B1 C16 C21 C20 175.45(16)
C28 B1 C22 C27 8.8(2)
C16 B1 C22 C27 126.75(16)
C34 B1 C22 C27 -109.96(17)
C28 B1 C22 C23 -174.48(14)
C16 B1 C22 C23 -56.5(2)
C34 B1 C22 C23 66.76(19)
C27 C22 C23 C24 -2.8(2)
B1 C22 C23 C24 -179.86(16)
C22 C23 C24 C25 2.8(3)
C23 C24 C25 C26 -0.2(3)
C24 C25 C26 C27 -2.1(3)
C25 C26 C27 C22 1.9(3)
C23 C22 C27 C26 0.5(2)
B1 C22 C27 C26 177.41(15)
C22 B1 C28 C33 -117.77(17)
C16 B1 C28 C33 120.66(17)
C34 B1 C28 C33 -1.3(2)
C22 B1 C28 C29 62.21(19)
C16 B1 C28 C29 -59.36(18)
C34 B1 C28 C29 178.65(14)
C33 C28 C29 C30 1.2(2)
B1 C28 C29 C30 -178.83(15)
C28 C29 C30 C31 -0.1(3)
C29 C30 C31 C32 -0.9(3)
C30 C31 C32 C33 0.8(3)
C31 C32 C33 C28 0.3(3)
C29 C28 C33 C32 -1.2(2)
B1 C28 C33 C32 178.75(16)
C22 B1 C34 C35 -135.84(17)
C28 B1 C34 C35 105.49(18)
C16 B1 C34 C35 -12.7(2)
C22 B1 C34 C39 46.29(19)
C28 B1 C34 C39 -72.39(19)
C16 B1 C34 C39 169.39(15)
C39 C34 C35 C36 1.4(3)
B1 C34 C35 C36 -176.53(17)
C34 C35 C36 C37 -0.7(3)
C35 C36 C37 C38 -0.5(3)
C36 C37 C38 C39 0.9(3)
C37 C38 C39 C34 -0.1(3)
C35 C34 C39 C38 -1.1(3)
B1 C34 C39 C38 177.03(17)
